data_7056761
loop_
_publ_author_name
'Karami, Kazem'
'alinaghi, moloud'
'Amirghofran, Zahra'
'Lipkowski, Janusz'
'Momtazi-borojeni, amir abbas'

_publ_section_title
;
 A saccharinate-bridged palladacyclic dimer with Pd-Pd bond: experimental
 and molecular docking studies of the interaction with DNA and BSA and in
 vitro cytotoxicity activities against human cancer cell lines
;
_journal_name_full 'New Journal of Chemistry'
_journal_paper_doi 10.1039/C7NJ03138F
_journal_year 2017
_chemical_formula_moiety 'C42 H30 Br2 N4 O6 Pd2 S2'
_chemical_formula_sum 'C42 H30 Br2 N4 O6 Pd2 S2'
_chemical_formula_weight 1123.44
_space_group_crystal_system monoclinic
_space_group_IT_number 15
_space_group_name_Hall '-I 2ya'
_space_group_name_H-M_alt 'I 2/c 1 1'
_symmetry_space_group_name_Hall '-I 2yc'
_symmetry_space_group_name_H-M 'I 1 2/c 1'
_atom_sites_solution_hydrogens geom
_audit_creation_method SHELXL-2014/7
_audit_update_record
;
2017-11-18 deposited with the CCDC.
2017-11-28 downloaded from the CCDC.
;
_cell_angle_alpha 90
_cell_angle_beta 94.968(2)
_cell_angle_gamma 90
_cell_formula_units_Z 16
_cell_length_a 43.3833(10)
_cell_length_b 9.7679(2)
_cell_length_c 38.6961(7)
_cell_measurement_reflns_used 14309
_cell_measurement_temperature 100(1)
_cell_measurement_theta_max 68.754
_cell_measurement_theta_min 4.087
_cell_volume 16336.4(6)
_computing_cell_refinement
;
CrysAlisPro, Agilent Technologies,
Version 1.171.37.33 (release 27-03-2014 CrysAlis171 .NET)
(compiled Mar 27 2014,17:12:48)
;
_computing_data_collection
;
CrysAlisPro, Agilent Technologies,
Version 1.171.37.33 (release 27-03-2014 CrysAlis171 .NET)
(compiled Mar 27 2014,17:12:48)
;
_computing_data_reduction
;
CrysAlisPro, Agilent Technologies,
Version 1.171.37.33 (release 27-03-2014 CrysAlis171 .NET)
(compiled Mar 27 2014,17:12:48)
;
_computing_molecular_graphics 'Wingx SOFTWARE Faruggia)'
_computing_publication_material 'Wingx SOFTWARE Faruggia)'
_computing_structure_refinement 'SHELXL-2014/7 (Sheldrick, 2014)'
_computing_structure_solution 'SHELXS (Sheldrick)'
_diffrn_ambient_temperature 100(1)
_diffrn_measured_fraction_theta_full 0.994
_diffrn_measured_fraction_theta_max 0.987
_diffrn_measurement_device_type 'four-circle diffractometer'
_diffrn_radiation_type CuK\a
_diffrn_radiation_wavelength 1.54184
_diffrn_reflns_av_R_equivalents 0.0542
_diffrn_reflns_av_unetI/netI 0.0577
_diffrn_reflns_Laue_measured_fraction_full 0.994
_diffrn_reflns_Laue_measured_fraction_max 0.987
_diffrn_reflns_limit_h_max 38
_diffrn_reflns_limit_h_min -48
_diffrn_reflns_limit_k_max 10
_diffrn_reflns_limit_k_min -10
_diffrn_reflns_limit_l_max 42
_diffrn_reflns_limit_l_min -42
_diffrn_reflns_number 14931
_diffrn_reflns_point_group_measured_fraction_full 0.994
_diffrn_reflns_point_group_measured_fraction_max 0.987
_diffrn_reflns_theta_full 67.684
_diffrn_reflns_theta_max 68.822
_diffrn_reflns_theta_min 3.202
_diffrn_source 'sealed X-ray tube'
_exptl_absorpt_coefficient_mu 10.798
_exptl_absorpt_correction_T_max 1.
_exptl_absorpt_correction_T_min .53
_exptl_absorpt_correction_type multi-scan
_exptl_absorpt_process_details
;
CrysAlisPro, Agilent Technologies,
Version 1.171.37.33 (release 27-03-2014 CrysAlis171 .NET)
(compiled Mar 27 2014,17:12:48)
Empirical absorption correction using spherical harmonics,
 implemented in SCALE3 ABSPACK scaling algorithm.
;
_exptl_crystal_colour YELLOW
_exptl_crystal_density_diffrn 1.827
_exptl_crystal_description PLATE
_exptl_crystal_F_000 8832
_exptl_crystal_size_max .13
_exptl_crystal_size_mid .12
_exptl_crystal_size_min .09
_exptl_transmission_factor_max 1.0
_exptl_transmission_factor_min .53
_refine_diff_density_max 1.737
_refine_diff_density_min -1.769
_refine_diff_density_rms 0.203
_refine_ls_extinction_method none
_refine_ls_goodness_of_fit_ref 0.966
_refine_ls_hydrogen_treatment constr
_refine_ls_matrix_type full
_refine_ls_number_parameters 1040
_refine_ls_number_reflns 14931
_refine_ls_number_restraints 0
_refine_ls_restrained_S_all 0.966
_refine_ls_R_factor_all 0.0638
_refine_ls_R_factor_gt 0.0542
_refine_ls_shift/su_max 0.002
_refine_ls_shift/su_mean 0.000
_refine_ls_structure_factor_coef Fsqd
_refine_ls_weighting_details 'w=1/[\s^2^(Fo^2^)+(0.1260P)^2^] where P=(Fo^2^+2Fc^2^)/3'
_refine_ls_weighting_scheme calc
_refine_ls_wR_factor_gt 0.1481
_refine_ls_wR_factor_ref 0.1564
_reflns_Friedel_coverage 0.000
_reflns_number_gt 12923
_reflns_number_total 14931
_reflns_threshold_expression 'I > 2\s(I)'
_cod_data_source_file c7nj03138f2.cif
_cod_data_source_block shelx
_cod_depositor_comments
;
The following automatic conversions were performed:

'_space_group_crystal_system' value 'MONOCLINIC' changed to
'monoclinic' according to
/home/data/users/saulius/crontab/automatic-downloads/rss-feeds/RSC/lib/dictionaries/cif_core.dic
dictionary named 'cif_core.dic' version 2.4.2 from 2011-04-26.

'_exptl_absorpt_correction_type' value 'MULTI-SCAN' changed to
'multi-scan' according to
/home/data/users/saulius/crontab/automatic-downloads/rss-feeds/RSC/lib/dictionaries/cif_core.dic
dictionary named 'cif_core.dic' version 2.4.2 from 2011-04-26.

Automatic conversion script
Id: cif_fix_values 4973 2017-02-22 13:04:09Z antanas 

2018-02-14
Z value and formula fixed to values more according to usual
chemical conventions.                 miguel
;
_cod_original_formula_sum 'C84 H60 Br4 N8 O12 Pd4 S4'
_cod_original_formula_weight 2246.88
_cod_original_formula_moiety 'C84 H60 Br4 N8 O12 Pd4 S4'
_cod_original_formula_units_Z 8
_cod_database_code 7056761
_shelx_shelxl_version_number 2014/7
_shelx_space_group_comment
;
The symmetry employed for this shelxl refinement is uniquely defined
by the following loop, which should always be used as a source of
symmetry information in preference to the above space-group names.
They are only intended as comments.
;
_shelx_estimated_absorpt_t_min ,53
_shelx_estimated_absorpt_t_max 1.

loop_
_space_group_symop_operation_xyz
'x, y, z'
'-x, y, -z+1/2'
'x+1/2, y+1/2, z+1/2'
'-x+1/2, y+1/2, -z+1'
'-x, -y, -z'
'x, -y, z-1/2'
'-x+1/2, -y+1/2, -z+1/2'
'x+1/2, -y+1/2, z'

loop_
_atom_site_label
_atom_site_type_symbol
_atom_site_fract_x
_atom_site_fract_y
_atom_site_fract_z
_atom_site_U_iso_or_equiv
_atom_site_adp_type
_atom_site_occupancy
_atom_site_site_symmetry_order
_atom_site_calc_flag
_atom_site_refinement_flags_posn
_atom_site_refinement_flags_adp
Pd4 Pd 0.13172(2) 0.82659(3) 0.17595(2) 0.01415(11) Uani 1 1 d . .
Pd3 Pd 0.12579(2) 0.65982(3) 0.11336(2) 0.01368(11) Uani 1 1 d . .
Br3 Br 0.24329(2) 1.05886(7) 0.12235(2) 0.03769(17) Uani 1 1 d . .
Br4 Br 0.01285(2) 0.98228(7) 0.07982(2) 0.04064(18) Uani 1 1 d . .
S4 S 0.18824(3) 0.70990(12) 0.22553(3) 0.0193(3) Uani 1 1 d . .
S3 S 0.06812(3) 0.45738(12) 0.12172(3) 0.0153(2) Uani 1 1 d . .
O12 O 0.16081(8) 0.5392(3) 0.14289(9) 0.0179(7) Uani 1 1 d . .
O10 O 0.16910(9) 0.6922(4) 0.25363(9) 0.0256(8) Uani 1 1 d . .
O11 O 0.20608(10) 0.8341(4) 0.22571(11) 0.0285(9) Uani 1 1 d . .
O8 O 0.04456(8) 0.5173(4) 0.09781(9) 0.0210(8) Uani 1 1 d . .
O9 O 0.08617(9) 0.3493(3) 0.10823(9) 0.0210(8) Uani 1 1 d . .
O7 O 0.10103(8) 0.6755(3) 0.19434(9) 0.0201(8) Uani 1 1 d . .
N10 N 0.15783(10) 0.7449(4) 0.08472(11) 0.0189(9) Uani 1 1 d . .
N7 N 0.09118(10) 0.5768(4) 0.14003(11) 0.0163(8) Uani 1 1 d . .
N8 N 0.16673(10) 0.6933(4) 0.18768(11) 0.0167(9) Uani 1 1 d . .
C11X C 0.18985(12) 0.6998(5) 0.08521(13) 0.0206(11) Uani 1 1 d . .
H11A H 0.1988 0.6942 0.1096 0.025 Uiso 1 1 calc R U
H11B H 0.2018 0.7691 0.0733 0.025 Uiso 1 1 calc R U
N9 N 0.09824(10) 0.9630(4) 0.16270(11) 0.0172(9) Uani 1 1 d . .
C56 C 0.13872(12) 1.0718(5) 0.13848(13) 0.0185(10) Uani 1 1 d . .
C79 C 0.05475(12) 0.9406(5) 0.07478(13) 0.0214(11) Uani 1 1 d . .
C44 C 0.05517(13) 0.4808(6) 0.21960(14) 0.0260(12) Uani 1 1 d . .
H44 H 0.0634 0.5381 0.2380 0.031 Uiso 1 1 calc R U
C55 C 0.10612(12) 1.0652(5) 0.14440(13) 0.0185(10) Uani 1 1 d . .
H55A H 0.0916 1.1318 0.1354 0.022 Uiso 1 1 calc R U
C66 C 0.05650(18) 1.0765(10) 0.27675(16) 0.057(2) Uani 1 1 d . .
H66 H 0.0534 1.1074 0.2995 0.068 Uiso 1 1 calc R U
C80 C 0.07192(14) 1.0303(5) 0.05560(14) 0.0248(12) Uani 1 1 d . .
H80 H 0.0626 1.1101 0.0453 0.030 Uiso 1 1 calc R U
C51 C 0.21640(13) 0.3905(5) 0.17680(14) 0.0219(11) Uani 1 1 d . .
H51 H 0.2097 0.3471 0.1555 0.026 Uiso 1 1 calc R U
C73 C 0.17499(14) 0.3798(6) 0.02986(15) 0.0305(13) Uani 1 1 d . .
H73 H 0.1588 0.3404 0.0151 0.037 Uiso 1 1 calc R U
C72 C 0.20326(14) 0.3140(6) 0.03466(14) 0.0277(12) Uani 1 1 d . .
H72 H 0.2066 0.2304 0.0230 0.033 Uiso 1 1 calc R U
C65 C 0.07805(18) 1.1374(8) 0.25829(16) 0.047(2) Uani 1 1 d . .
H65 H 0.0906 1.2087 0.2685 0.056 Uiso 1 1 calc R U
C46 C 0.01971(13) 0.2999(6) 0.19773(15) 0.0280(12) Uani 1 1 d . .
H46 H 0.0040 0.2358 0.2018 0.034 Uiso 1 1 calc R U
C71 C 0.22693(14) 0.3721(6) 0.05689(14) 0.0274(12) Uani 1 1 d . .
H71 H 0.2463 0.3271 0.0607 0.033 Uiso 1 1 calc R U
C70 C 0.22203(14) 0.4956(6) 0.07341(14) 0.0258(12) Uani 1 1 d . .
H70 H 0.2381 0.5346 0.0884 0.031 Uiso 1 1 calc R U
C42 C 0.05205(11) 0.4100(5) 0.16007(13) 0.0166(10) Uani 1 1 d . .
C53 C 0.25143(14) 0.4024(6) 0.22944(16) 0.0305(13) Uani 1 1 d . .
H53 H 0.2685 0.3648 0.2432 0.037 Uiso 1 1 calc R U
C67 C 0.03933(19) 0.9706(11) 0.2623(2) 0.063(3) Uani 1 1 d . .
H67 H 0.0247 0.9263 0.2754 0.075 Uiso 1 1 calc R U
C74 C 0.17013(13) 0.5028(6) 0.04641(14) 0.0256(12) Uani 1 1 d . .
H74 H 0.1506 0.5466 0.0429 0.031 Uiso 1 1 calc R U
C52 C 0.24152(14) 0.3416(6) 0.19770(16) 0.0283(13) Uani 1 1 d . .
H52 H 0.2524 0.2641 0.1902 0.034 Uiso 1 1 calc R U
C69 C 0.19349(13) 0.5628(6) 0.06807(12) 0.0211(11) Uani 1 1 d . .
C43 C 0.06462(12) 0.4928(5) 0.18669(13) 0.0195(11) Uani 1 1 d . .
C47 C 0.02976(12) 0.3140(5) 0.16481(14) 0.0220(11) Uani 1 1 d . .
H47 H 0.0214 0.2586 0.1461 0.026 Uiso 1 1 calc R U
C63 C 0.06401(13) 0.9915(6) 0.20935(14) 0.0244(12) Uani 1 1 d . .
C62 C 0.06623(13) 0.9531(5) 0.17176(13) 0.0219(11) Uani 1 1 d . .
H62A H 0.0586 0.8583 0.1678 0.026 Uiso 1 1 calc R U
H62B H 0.0530 1.0150 0.1567 0.026 Uiso 1 1 calc R U
C54 C 0.23653(14) 0.5171(6) 0.24094(15) 0.0266(12) Uani 1 1 d . .
H54 H 0.2432 0.5612 0.2622 0.032 Uiso 1 1 calc R U
C78 C 0.06763(13) 0.8238(5) 0.09027(13) 0.0194(11) Uani 1 1 d . .
H78 H 0.0553 0.7634 0.1025 0.023 Uiso 1 1 calc R U
C49 C 0.20150(12) 0.5050(5) 0.18820(13) 0.0184(10) Uani 1 1 d . .
C64 C 0.08171(14) 1.0965(7) 0.22491(16) 0.0341(14) Uani 1 1 d . .
H64 H 0.0966 1.1409 0.2123 0.041 Uiso 1 1 calc R U
C50 C 0.17429(12) 0.5791(5) 0.17049(12) 0.0172(10) Uani 1 1 d . .
C45 C 0.03313(14) 0.3819(6) 0.22499(14) 0.0307(13) Uani 1 1 d . .
H45 H 0.0269 0.3691 0.2477 0.037 Uiso 1 1 calc R U
C68 C 0.04284(17) 0.9259(9) 0.22844(18) 0.0490(19) Uani 1 1 d . .
H68 H 0.0309 0.8517 0.2187 0.059 Uiso 1 1 calc R U
C58 C 0.18815(12) 0.9625(5) 0.14987(13) 0.0177(10) Uani 1 1 d . .
H58 H 0.2010 0.8935 0.1607 0.021 Uiso 1 1 calc R U
C48 C 0.21118(13) 0.5643(5) 0.21961(13) 0.0202(11) Uani 1 1 d . .
C81 C 0.10251(14) 1.0012(5) 0.05188(13) 0.0254(12) Uani 1 1 d . .
H81 H 0.1144 1.0599 0.0387 0.031 Uiso 1 1 calc R U
C75 C 0.14809(14) 0.8496(5) 0.06688(13) 0.0215(11) Uani 1 1 d . .
H75 H 0.1615 0.9016 0.0538 0.026 Uiso 1 1 calc R U
C76 C 0.11581(12) 0.8841(5) 0.06773(12) 0.0183(10) Uani 1 1 d . .
C57 C 0.15698(12) 0.9651(5) 0.15419(12) 0.0172(10) Uani 1 1 d . .
C60 C 0.18249(14) 1.1670(5) 0.11319(14) 0.0249(12) Uani 1 1 d . .
H60 H 0.1914 1.2331 0.0991 0.030 Uiso 1 1 calc R U
C59 C 0.20072(13) 1.0636(5) 0.12916(14) 0.0228(11) Uani 1 1 d . .
C41 C 0.08765(11) 0.5912(5) 0.17433(13) 0.0168(10) Uani 1 1 d . .
C77 C 0.09903(12) 0.7951(5) 0.08778(12) 0.0165(10) Uani 1 1 d . .
Pd1 Pd 0.38700(2) 0.46219(3) 0.13871(2) 0.01338(10) Uani 1 1 d . .
Pd2 Pd 0.36923(2) 0.63211(3) 0.07857(2) 0.01417(11) Uani 1 1 d . .
Br2 Br 0.49405(2) 0.83198(6) 0.14747(2) 0.03006(15) Uani 1 1 d . .
Br1 Br 0.26080(2) 0.68894(6) 0.15813(2) 0.02535(14) Uani 1 1 d . .
S2 S 0.31764(3) 0.47319(13) 0.03132(3) 0.0192(3) Uani 1 1 d . .
S1 S 0.44180(3) 0.27304(12) 0.11833(3) 0.0170(2) Uani 1 1 d . .
O1 O 0.40554(8) 0.5236(3) 0.05478(9) 0.0182(7) Uani 1 1 d . .
O6 O 0.35324(9) 0.3212(3) 0.11351(9) 0.0203(8) Uani 1 1 d . .
O4 O 0.33579(10) 0.4943(4) 0.00251(9) 0.0273(9) Uani 1 1 d . .
O2 O 0.46507(8) 0.3259(4) 0.14360(9) 0.0219(8) Uani 1 1 d . .
O5 O 0.29229(9) 0.5637(4) 0.03465(10) 0.0268(8) Uani 1 1 d . .
O3 O 0.42465(10) 0.1547(4) 0.12810(11) 0.0275(9) Uani 1 1 d . .
N1 N 0.41759(10) 0.3962(4) 0.10454(10) 0.0169(9) Uani 1 1 d . .
N5 N 0.36052(10) 0.5291(4) 0.17656(10) 0.0174(9) Uani 1 1 d . .
N3 N 0.39517(10) 0.7997(4) 0.09037(11) 0.0197(9) Uani 1 1 d . .
C6X C 0.33108(12) 0.4665(5) 0.18572(13) 0.0201(11) Uani 1 1 d . .
H6X1 H 0.3197 0.4286 0.1646 0.024 Uiso 1 1 calc R U
H6X2 H 0.3180 0.5378 0.1952 0.024 Uiso 1 1 calc R U
C4H2 C 0.42483(13) 0.8335(6) 0.07694(14) 0.0221(11) Uani 1 1 d . .
H4H1 H 0.4374 0.7493 0.0759 0.027 Uiso 1 1 calc R U
H4H2 H 0.4363 0.8985 0.0929 0.027 Uiso 1 1 calc R U
N2 N 0.34036(9) 0.4705(4) 0.06814(10) 0.0148(8) Uani 1 1 d . .
C37 C 0.44306(12) 0.6499(5) 0.14895(13) 0.0181(10) Uani 1 1 d . .
H37 H 0.4534 0.5988 0.1325 0.022 Uiso 1 1 calc R U
C34 C 0.37135(12) 0.6321(5) 0.19360(13) 0.0205(11) Uani 1 1 d . .
H34 H 0.3607 0.6732 0.2114 0.025 Uiso 1 1 calc R U
C3 C 0.44378(13) 0.3446(5) 0.05508(13) 0.0186(11) Uani 1 1 d . .
C18 C 0.41352(14) 1.0212(6) -0.02412(15) 0.0278(13) Uani 1 1 d . .
H18 H 0.4117 1.0646 -0.0462 0.033 Uiso 1 1 calc R U
C13 C 0.28001(14) 0.0922(6) 0.01983(15) 0.0311(13) Uani 1 1 d . .
H13 H 0.2669 0.0375 0.0045 0.037 Uiso 1 1 calc R U
C14 C 0.28560(12) 0.2280(6) 0.01118(14) 0.0252(12) Uani 1 1 d . .
H14 H 0.2762 0.2683 -0.0094 0.030 Uiso 1 1 calc R U
C6 C 0.48736(13) 0.1611(6) 0.03526(16) 0.0287(13) Uani 1 1 d . .
H6 H 0.5023 0.0988 0.0280 0.034 Uiso 1 1 calc R U
C39 C 0.44234(16) 0.8459(6) 0.18788(16) 0.0348(15) Uani 1 1 d . .
H39 H 0.4518 0.9275 0.1970 0.042 Uiso 1 1 calc R U
C19 C 0.40134(13) 1.0829(6) 0.00418(14) 0.0256(12) Uani 1 1 d . .
H19 H 0.3907 1.1676 0.0012 0.031 Uiso 1 1 calc R U
C16 C 0.43147(14) 0.8348(6) 0.01263(14) 0.0259(12) Uani 1 1 d . .
H16 H 0.4416 0.7487 0.0154 0.031 Uiso 1 1 calc R U
C11 C 0.31289(14) 0.1133(5) 0.07323(15) 0.0265(12) Uani 1 1 d . .
H11 H 0.3221 0.0738 0.0941 0.032 Uiso 1 1 calc R U
C25 C 0.29826(11) 0.7558(5) 0.14301(13) 0.0182(10) Uani 1 1 d . .
C20 C 0.40460(13) 1.0219(5) 0.03638(14) 0.0243(12) Uani 1 1 d . .
H20 H 0.3963 1.0651 0.0555 0.029 Uiso 1 1 calc R U
C17 C 0.42834(15) 0.8962(6) -0.01984(15) 0.0317(13) Uani 1 1 d . .
H17 H 0.4364 0.8525 -0.0391 0.038 Uiso 1 1 calc R U
C30 C 0.34164(14) 0.2753(6) 0.27156(14) 0.0287(13) Uani 1 1 d . .
H30 H 0.3397 0.2926 0.2954 0.034 Uiso 1 1 calc R U
C32 C 0.35334(18) 0.1217(6) 0.22608(16) 0.0411(17) Uani 1 1 d . .
H32 H 0.3594 0.0335 0.2188 0.049 Uiso 1 1 calc R U
C29 C 0.33498(13) 0.3783(5) 0.24702(13) 0.0224(11) Uani 1 1 d . .
H29 H 0.3289 0.4663 0.2544 0.027 Uiso 1 1 calc R U
C31 C 0.35104(15) 0.1487(6) 0.26103(15) 0.0302(13) Uani 1 1 d . .
H31 H 0.3560 0.0792 0.2778 0.036 Uiso 1 1 calc R U
C1 C 0.42061(11) 0.4304(5) 0.07105(12) 0.0156(10) Uani 1 1 d . .
C9 C 0.31868(12) 0.2481(5) 0.06504(13) 0.0208(11) Uani 1 1 d . .
C40 C 0.41453(14) 0.8016(6) 0.19886(15) 0.0323(13) Uani 1 1 d . .
H40 H 0.4049 0.8514 0.2160 0.039 Uiso 1 1 calc R U
C10 C 0.33942(12) 0.3492(5) 0.08470(13) 0.0166(10) Uani 1 1 d . .
C35 C 0.40082(13) 0.6833(5) 0.18443(13) 0.0210(11) Uani 1 1 d . .
C2 C 0.45741(11) 0.2490(5) 0.07829(13) 0.0169(10) Uani 1 1 d . .
C5 C 0.47403(13) 0.2565(6) 0.01182(14) 0.0284(12) Uani 1 1 d . .
H5 H 0.4801 0.2583 -0.0112 0.034 Uiso 1 1 calc R U
C38 C 0.45628(13) 0.7691(5) 0.16337(13) 0.0218(11) Uiso 1 1 d . .
C4 C 0.45191(13) 0.3497(6) 0.02141(14) 0.0241(12) Uani 1 1 d . .
H4 H 0.4428 0.4145 0.0053 0.029 Uiso 1 1 calc R U
C33 C 0.34674(16) 0.2258(6) 0.20156(15) 0.0337(14) Uani 1 1 d . .
H33 H 0.3488 0.2089 0.1777 0.040 Uiso 1 1 calc R U
C21 C 0.38420(13) 0.8804(5) 0.11279(14) 0.0223(11) Uani 1 1 d . .
H21A H 0.3952 0.9587 0.1217 0.027 Uiso 1 1 calc R U
C23 C 0.34048(12) 0.7279(5) 0.10700(12) 0.0166(10) Uani 1 1 d . .
C22 C 0.35429(12) 0.8445(5) 0.12346(13) 0.0191(11) Uani 1 1 d . .
C7 C 0.47918(13) 0.1556(6) 0.06915(16) 0.0257(12) Uani 1 1 d . .
H7 H 0.4881 0.0906 0.0853 0.031 Uiso 1 1 calc R U
C36 C 0.41465(12) 0.6070(5) 0.15892(12) 0.0165(10) Uani 1 1 d . .
C24 C 0.31162(12) 0.6857(5) 0.11657(13) 0.0183(10) Uani 1 1 d . .
H24 H 0.3012 0.6104 0.1053 0.022 Uiso 1 1 calc R U
C12 C 0.29330(15) 0.0366(6) 0.05027(15) 0.0325(14) Uani 1 1 d . .
H12 H 0.2890 -0.0560 0.0557 0.039 Uiso 1 1 calc R U
C27 C 0.34021(14) 0.9134(5) 0.14942(14) 0.0251(12) Uani 1 1 d . .
H27 H 0.3500 0.9908 0.1604 0.030 Uiso 1 1 calc R U
C8 C 0.30561(13) 0.3011(5) 0.03410(13) 0.0213(11) Uani 1 1 d . .
C26 C 0.31185(12) 0.8691(5) 0.15933(13) 0.0202(11) Uani 1 1 d . .
H26 H 0.3020 0.9157 0.1769 0.024 Uiso 1 1 calc R U
C28 C 0.33719(13) 0.3535(5) 0.21223(14) 0.0206(11) Uani 1 1 d . .
C15 C 0.42010(12) 0.8967(5) 0.04106(13) 0.0196(11) Uani 1 1 d . .
C61 C 0.15132(13) 1.1726(5) 0.11806(14) 0.0223(11) Uani 1 1 d . .
H61 H 0.1387 1.2435 0.1078 0.027 Uiso 1 1 calc R U

loop_
_atom_site_aniso_label
_atom_site_aniso_U_11
_atom_site_aniso_U_22
_atom_site_aniso_U_33
_atom_site_aniso_U_23
_atom_site_aniso_U_13
_atom_site_aniso_U_12
Pd4 0.0120(2) 0.01632(19) 0.01506(18) -0.00048(13) 0.00631(14) 0.00082(13)
Pd3 0.0113(2) 0.01861(19) 0.01222(18) 0.00083(13) 0.00693(14) 0.00070(13)
Br3 0.0198(3) 0.0371(3) 0.0592(4) 0.0151(3) 0.0212(3) 0.0029(3)
Br4 0.0283(4) 0.0482(4) 0.0468(4) 0.0145(3) 0.0108(3) 0.0214(3)
S4 0.0186(6) 0.0210(6) 0.0185(6) -0.0002(5) 0.0023(5) 0.0005(5)
S3 0.0133(6) 0.0192(5) 0.0141(5) 0.0011(4) 0.0059(4) 0.0006(4)
O12 0.0190(19) 0.0198(16) 0.0157(16) -0.0002(13) 0.0062(14) -0.0006(14)
O10 0.026(2) 0.033(2) 0.0188(18) 0.0001(16) 0.0068(16) 0.0038(17)
O11 0.027(2) 0.0256(19) 0.032(2) -0.0012(16) -0.0007(18) -0.0052(16)
O8 0.0164(19) 0.0262(18) 0.0206(17) 0.0033(15) 0.0029(15) 0.0005(15)
O9 0.023(2) 0.0181(16) 0.0234(18) -0.0002(14) 0.0122(16) 0.0036(15)
O7 0.0147(19) 0.0268(18) 0.0196(17) -0.0005(14) 0.0064(15) -0.0008(15)
N10 0.017(2) 0.022(2) 0.019(2) -0.0026(17) 0.0093(17) -0.0013(18)
N7 0.014(2) 0.0164(19) 0.019(2) 0.0024(16) 0.0071(17) -0.0031(16)
N8 0.015(2) 0.0161(19) 0.020(2) -0.0039(16) 0.0043(17) -0.0001(16)
C11X 0.015(3) 0.033(3) 0.016(2) -0.002(2) 0.011(2) -0.003(2)
N9 0.017(2) 0.0173(19) 0.018(2) -0.0017(16) 0.0060(17) 0.0029(17)
C56 0.020(3) 0.019(2) 0.018(2) -0.003(2) 0.006(2) 0.000(2)
C79 0.017(3) 0.028(3) 0.020(2) 0.000(2) 0.006(2) 0.007(2)
C44 0.021(3) 0.042(3) 0.016(2) -0.003(2) 0.006(2) -0.005(2)
C55 0.017(3) 0.017(2) 0.022(2) 0.002(2) 0.004(2) 0.006(2)
C66 0.043(5) 0.113(7) 0.016(3) 0.007(4) 0.008(3) 0.045(5)
C80 0.030(3) 0.023(3) 0.022(3) 0.010(2) 0.003(2) 0.004(2)
C51 0.021(3) 0.018(2) 0.027(3) 0.000(2) 0.007(2) 0.001(2)
C73 0.025(3) 0.042(3) 0.026(3) -0.010(3) 0.005(2) -0.008(3)
C72 0.035(3) 0.027(3) 0.024(3) -0.003(2) 0.016(2) -0.002(2)
C65 0.047(4) 0.075(5) 0.019(3) -0.015(3) 0.001(3) 0.027(4)
C46 0.014(3) 0.041(3) 0.030(3) 0.008(3) 0.010(2) -0.010(2)
C71 0.022(3) 0.038(3) 0.025(3) 0.001(2) 0.017(2) 0.002(2)
C70 0.027(3) 0.031(3) 0.022(3) 0.002(2) 0.015(2) -0.001(2)
C42 0.011(2) 0.023(2) 0.017(2) 0.000(2) 0.0071(19) 0.002(2)
C53 0.019(3) 0.034(3) 0.038(3) 0.009(3) -0.002(3) 0.000(2)
C67 0.042(5) 0.115(7) 0.034(4) 0.026(4) 0.024(3) 0.007(5)
C74 0.018(3) 0.034(3) 0.025(3) -0.005(2) 0.006(2) -0.002(2)
C52 0.022(3) 0.026(3) 0.038(3) 0.005(2) 0.009(3) 0.009(2)
C69 0.021(3) 0.034(3) 0.010(2) 0.000(2) 0.013(2) -0.002(2)
C43 0.010(2) 0.028(3) 0.021(2) 0.003(2) 0.003(2) 0.000(2)
C47 0.014(3) 0.031(3) 0.021(3) 0.005(2) 0.004(2) -0.001(2)
C63 0.017(3) 0.039(3) 0.018(3) 0.003(2) 0.007(2) 0.009(2)
C62 0.024(3) 0.024(3) 0.018(2) 0.002(2) 0.005(2) 0.004(2)
C54 0.026(3) 0.028(3) 0.025(3) 0.007(2) -0.004(2) -0.002(2)
C78 0.020(3) 0.024(2) 0.014(2) -0.0023(19) 0.007(2) 0.001(2)
C49 0.011(3) 0.023(2) 0.022(2) 0.003(2) 0.006(2) -0.001(2)
C64 0.024(3) 0.052(4) 0.028(3) -0.007(3) 0.009(2) 0.009(3)
C50 0.017(3) 0.022(2) 0.014(2) 0.0013(19) 0.0104(19) 0.001(2)
C45 0.025(3) 0.050(4) 0.020(3) 0.002(3) 0.015(2) -0.007(3)
C68 0.037(4) 0.078(5) 0.034(3) 0.022(4) 0.016(3) -0.007(4)
C58 0.013(3) 0.020(2) 0.022(2) 0.000(2) 0.008(2) -0.0018(19)
C48 0.021(3) 0.018(2) 0.023(2) 0.002(2) 0.006(2) 0.001(2)
C81 0.035(3) 0.026(3) 0.016(2) 0.006(2) 0.004(2) -0.005(2)
C75 0.031(3) 0.021(2) 0.013(2) 0.0017(19) 0.008(2) -0.007(2)
C76 0.019(3) 0.026(3) 0.010(2) 0.0038(19) 0.0028(19) -0.001(2)
C57 0.023(3) 0.013(2) 0.015(2) -0.0027(18) 0.004(2) -0.002(2)
C60 0.029(3) 0.021(3) 0.026(3) 0.009(2) 0.010(2) -0.005(2)
C59 0.018(3) 0.026(3) 0.027(3) -0.002(2) 0.016(2) 0.001(2)
C41 0.011(2) 0.021(2) 0.019(2) 0.006(2) 0.0028(19) 0.004(2)
C77 0.018(3) 0.019(2) 0.014(2) 0.0013(19) 0.0073(19) 0.004(2)
Pd1 0.0106(2) 0.01873(19) 0.01162(17) -0.00019(13) 0.00580(14) -0.00034(13)
Pd2 0.0119(2) 0.01865(19) 0.01295(18) 0.00119(13) 0.00664(14) 0.00044(13)
Br2 0.0179(3) 0.0345(3) 0.0388(3) -0.0044(3) 0.0088(3) -0.0097(2)
Br1 0.0164(3) 0.0364(3) 0.0253(3) 0.0037(2) 0.0129(2) 0.0035(2)
S2 0.0169(6) 0.0277(6) 0.0138(5) -0.0010(5) 0.0052(5) 0.0003(5)
S1 0.0136(6) 0.0197(6) 0.0185(5) -0.0009(5) 0.0058(5) 0.0016(5)
O1 0.0139(18) 0.0245(17) 0.0171(16) 0.0005(14) 0.0072(14) 0.0015(14)
O6 0.024(2) 0.0208(17) 0.0168(17) 0.0009(14) 0.0074(15) -0.0021(15)
O4 0.031(2) 0.038(2) 0.0143(17) -0.0044(16) 0.0107(16) -0.0058(18)
O2 0.0135(19) 0.0300(19) 0.0223(18) -0.0051(15) 0.0024(15) 0.0044(15)
O5 0.025(2) 0.032(2) 0.0232(18) -0.0008(16) 0.0023(16) 0.0060(17)
O3 0.026(2) 0.0206(18) 0.037(2) 0.0037(16) 0.0094(18) -0.0043(16)
N1 0.018(2) 0.020(2) 0.0129(19) -0.0016(16) 0.0058(17) 0.0002(17)
N5 0.017(2) 0.024(2) 0.0109(18) 0.0032(16) 0.0044(16) 0.0009(18)
N3 0.012(2) 0.026(2) 0.021(2) 0.0068(18) 0.0039(17) -0.0009(18)
C6X 0.014(3) 0.025(3) 0.023(3) 0.004(2) 0.010(2) 0.001(2)
C4H2 0.017(3) 0.032(3) 0.019(3) 0.006(2) 0.009(2) -0.003(2)
N2 0.008(2) 0.024(2) 0.0138(18) -0.0036(16) 0.0053(15) -0.0017(16)
C37 0.017(3) 0.023(2) 0.015(2) -0.0022(19) 0.006(2) -0.001(2)
C34 0.019(3) 0.025(3) 0.018(2) -0.006(2) 0.007(2) 0.002(2)
C3 0.017(3) 0.020(2) 0.020(2) -0.007(2) 0.008(2) -0.004(2)
C18 0.027(3) 0.034(3) 0.023(3) 0.007(2) 0.002(2) -0.007(2)
C13 0.026(3) 0.041(3) 0.028(3) -0.019(3) 0.011(2) -0.010(3)
C14 0.015(3) 0.040(3) 0.021(3) -0.010(2) 0.005(2) -0.001(2)
C6 0.013(3) 0.039(3) 0.036(3) -0.013(3) 0.011(2) 0.005(2)
C39 0.038(4) 0.037(3) 0.031(3) -0.018(3) 0.012(3) -0.013(3)
C19 0.022(3) 0.028(3) 0.027(3) 0.007(2) 0.003(2) 0.000(2)
C16 0.027(3) 0.027(3) 0.025(3) 0.004(2) 0.010(2) 0.001(2)
C11 0.027(3) 0.025(3) 0.028(3) -0.001(2) 0.005(2) -0.006(2)
C25 0.007(2) 0.026(3) 0.023(2) 0.005(2) 0.0084(19) 0.004(2)
C20 0.025(3) 0.027(3) 0.021(3) -0.001(2) 0.006(2) -0.002(2)
C17 0.034(4) 0.038(3) 0.023(3) -0.003(3) 0.007(2) 0.001(3)
C30 0.032(3) 0.032(3) 0.023(3) 0.001(2) 0.009(2) -0.008(3)
C32 0.072(5) 0.025(3) 0.030(3) 0.004(3) 0.020(3) 0.003(3)
C29 0.022(3) 0.024(3) 0.022(3) 0.000(2) 0.007(2) -0.001(2)
C31 0.036(4) 0.028(3) 0.027(3) 0.011(2) 0.010(3) -0.004(3)
C1 0.011(2) 0.020(2) 0.017(2) -0.0032(19) 0.0049(19) -0.0042(19)
C9 0.018(3) 0.028(3) 0.018(2) -0.005(2) 0.008(2) -0.004(2)
C40 0.027(3) 0.043(3) 0.029(3) -0.015(3) 0.009(2) 0.000(3)
C10 0.012(3) 0.024(2) 0.016(2) -0.0079(19) 0.0098(19) 0.0006(19)
C35 0.021(3) 0.028(3) 0.015(2) -0.002(2) 0.008(2) 0.004(2)
C2 0.011(2) 0.019(2) 0.021(2) -0.0058(19) 0.0050(19) -0.0027(19)
C5 0.019(3) 0.046(3) 0.021(3) -0.010(2) 0.009(2) 0.000(3)
C4 0.019(3) 0.038(3) 0.017(2) -0.006(2) 0.011(2) -0.001(2)
C33 0.058(4) 0.023(3) 0.023(3) 0.003(2) 0.018(3) 0.001(3)
C21 0.026(3) 0.018(2) 0.024(3) 0.000(2) 0.006(2) -0.001(2)
C23 0.017(3) 0.018(2) 0.016(2) 0.0063(19) 0.0097(19) 0.002(2)
C22 0.016(3) 0.026(3) 0.016(2) 0.000(2) 0.009(2) 0.003(2)
C7 0.014(3) 0.027(3) 0.036(3) -0.008(2) 0.003(2) 0.001(2)
C36 0.017(3) 0.022(2) 0.012(2) 0.0014(19) 0.0040(19) 0.001(2)
C24 0.018(3) 0.021(2) 0.016(2) 0.0030(19) 0.003(2) 0.001(2)
C12 0.036(4) 0.033(3) 0.030(3) -0.006(2) 0.014(3) -0.012(3)
C27 0.028(3) 0.022(3) 0.025(3) -0.001(2) 0.005(2) 0.005(2)
C8 0.020(3) 0.027(3) 0.018(2) -0.007(2) 0.006(2) -0.004(2)
C26 0.021(3) 0.021(2) 0.020(2) -0.001(2) 0.011(2) 0.005(2)
C28 0.017(3) 0.025(3) 0.021(3) 0.004(2) 0.011(2) -0.004(2)
C15 0.013(3) 0.028(3) 0.019(2) 0.006(2) 0.006(2) -0.008(2)
C61 0.024(3) 0.022(2) 0.022(3) 0.002(2) 0.007(2) -0.001(2)

loop_
_atom_type_symbol
_atom_type_description
_atom_type_scat_dispersion_real
_atom_type_scat_dispersion_imag
_atom_type_scat_source
C C 0.0181 0.0091 'International Tables Vol C Tables 4.2.6.8 and 6.1.1.4'
H H 0.0000 0.0000 'International Tables Vol C Tables 4.2.6.8 and 6.1.1.4'
Br Br -0.6763 1.2805 'International Tables Vol C Tables 4.2.6.8 and 6.1.1.4'
N N 0.0311 0.0180 'International Tables Vol C Tables 4.2.6.8 and 6.1.1.4'
O O 0.0492 0.0322 'International Tables Vol C Tables 4.2.6.8 and 6.1.1.4'
Pd Pd 0.1215 3.9337 'International Tables Vol C Tables 4.2.6.8 and 6.1.1.4'
S S 0.3331 0.5567 'International Tables Vol C Tables 4.2.6.8 and 6.1.1.4'

loop_
_geom_angle_atom_site_label_1
_geom_angle_atom_site_label_2
_geom_angle_atom_site_label_3
_geom_angle
C57 Pd4 N9 81.5(2)
C57 Pd4 N8 95.92(19)
N9 Pd4 N8 177.29(18)
C57 Pd4 O7 173.67(17)
N9 Pd4 O7 94.87(16)
N8 Pd4 O7 87.61(15)
C57 Pd4 Pd3 92.35(13)
N9 Pd4 Pd3 98.57(11)
N8 Pd4 Pd3 80.62(11)
O7 Pd4 Pd3 83.03(9)
C77 Pd3 N10 81.52(19)
C77 Pd3 N7 95.30(19)
N10 Pd3 N7 176.44(16)
C77 Pd3 O12 170.28(17)
N10 Pd3 O12 91.64(15)
N7 Pd3 O12 91.70(15)
C77 Pd3 Pd4 92.78(14)
N10 Pd3 Pd4 102.11(11)
N7 Pd3 Pd4 79.59(11)
O12 Pd3 Pd4 81.85(9)
O10 S4 O11 116.4(2)
O10 S4 N8 109.6(2)
O11 S4 N8 110.2(2)
O10 S4 C48 111.8(2)
O11 S4 C48 111.8(3)
N8 S4 C48 95.0(2)
O9 S3 O8 116.3(2)
O9 S3 N7 110.1(2)
O8 S3 N7 110.9(2)
O9 S3 C42 112.4(2)
O8 S3 C42 109.7(2)
N7 S3 C42 95.4(2)
C50 O12 Pd3 122.8(3)
C41 O7 Pd4 121.3(3)
C75 N10 C11X 121.1(5)
C75 N10 Pd3 114.2(4)
C11X N10 Pd3 124.5(3)
C41 N7 S3 112.1(3)
C41 N7 Pd3 126.7(3)
S3 N7 Pd3 120.2(2)
C50 N8 S4 111.7(3)
C50 N8 Pd4 129.0(3)
S4 N8 Pd4 119.0(2)
N10 C11X C69 113.5(4)
N10 C11X H11A 108.9
C69 C11X H11A 108.9
N10 C11X H11B 108.9
C69 C11X H11B 108.9
H11A C11X H11B 107.7
C55 N9 C62 119.0(4)
C55 N9 Pd4 115.8(4)
C62 N9 Pd4 125.2(3)
C61 C56 C57 121.9(5)
C61 C56 C55 123.5(5)
C57 C56 C55 114.6(4)
C78 C79 C80 122.1(5)
C78 C79 Br4 119.3(4)
C80 C79 Br4 118.7(4)
C43 C44 C45 117.5(5)
C43 C44 H44 121.2
C45 C44 H44 121.2
N9 C55 C56 115.4(4)
N9 C55 H55A 122.3
C56 C55 H55A 122.3
C65 C66 C67 119.4(6)
C65 C66 H66 120.3
C67 C66 H66 120.3
C81 C80 C79 119.1(5)
C81 C80 H80 120.4
C79 C80 H80 120.4
C49 C51 C52 117.3(5)
C49 C51 H51 121.4
C52 C51 H51 121.4
C72 C73 C74 120.6(5)
C72 C73 H73 119.7
C74 C73 H73 119.7
C73 C72 C71 119.2(5)
C73 C72 H72 120.4
C71 C72 H72 120.4
C66 C65 C64 120.4(8)
C66 C65 H65 119.8
C64 C65 H65 119.8
C47 C46 C45 119.2(5)
C47 C46 H46 120.4
C45 C46 H46 120.4
C70 C71 C72 120.0(6)
C70 C71 H71 120.0
C72 C71 H71 120.0
C71 C70 C69 120.5(6)
C71 C70 H70 119.8
C69 C70 H70 119.8
C47 C42 C43 122.5(5)
C47 C42 S3 129.0(4)
C43 C42 S3 108.4(4)
C54 C53 C52 120.6(5)
C54 C53 H53 119.7
C52 C53 H53 119.7
C66 C67 C68 121.3(7)
C66 C67 H67 119.3
C68 C67 H67 119.3
C73 C74 C69 120.8(5)
C73 C74 H74 119.6
C69 C74 H74 119.6
C51 C52 C53 122.2(5)
C51 C52 H52 118.9
C53 C52 H52 118.9
C74 C69 C70 118.7(5)
C74 C69 C11X 122.8(5)
C70 C69 C11X 118.4(5)
C44 C43 C42 120.6(5)
C44 C43 C41 127.7(5)
C42 C43 C41 111.6(5)
C42 C47 C46 118.1(5)
C42 C47 H47 120.9
C46 C47 H47 120.9
C68 C63 C64 118.6(6)
C68 C63 C62 119.9(6)
C64 C63 C62 121.4(5)
N9 C62 C63 110.8(4)
N9 C62 H62A 109.5
C63 C62 H62A 109.5
N9 C62 H62B 109.5
C63 C62 H62B 109.5
H62A C62 H62B 108.1
C53 C54 C48 116.3(5)
C53 C54 H54 121.9
C48 C54 H54 121.9
C79 C78 C77 119.6(5)
C79 C78 H78 120.2
C77 C78 H78 120.2
C48 C49 C51 120.4(5)
C48 C49 C50 111.6(4)
C51 C49 C50 128.0(5)
C65 C64 C63 121.2(7)
C65 C64 H64 119.4
C63 C64 H64 119.4
O12 C50 N8 124.6(5)
O12 C50 C49 122.5(4)
N8 C50 C49 112.8(4)
C44 C45 C46 121.9(5)
C44 C45 H45 119.0
C46 C45 H45 119.0
C63 C68 C67 119.0(8)
C63 C68 H68 120.5
C67 C68 H68 120.5
C57 C58 C59 119.2(5)
C57 C58 H58 120.4
C59 C58 H58 120.4
C49 C48 C54 123.2(5)
C49 C48 S4 108.7(4)
C54 C48 S4 128.0(4)
C80 C81 C76 119.2(5)
C80 C81 H81 120.4
C76 C81 H81 120.4
N10 C75 C76 116.7(5)
N10 C75 H75 121.7
C76 C75 H75 121.7
C81 C76 C77 122.2(5)
C81 C76 C75 123.1(5)
C77 C76 C75 114.6(4)
C58 C57 C56 118.7(5)
C58 C57 Pd4 128.8(4)
C56 C57 Pd4 112.2(4)
C61 C60 C59 119.5(5)
C61 C60 H60 120.2
C59 C60 H60 120.2
C60 C59 C58 121.8(5)
C60 C59 Br3 118.7(4)
C58 C59 Br3 119.5(4)
O7 C41 N7 126.4(5)
O7 C41 C43 121.1(5)
N7 C41 C43 112.4(4)
C78 C77 C76 117.7(4)
C78 C77 Pd3 129.3(4)
C76 C77 Pd3 112.4(4)
C36 Pd1 N5 81.19(19)
C36 Pd1 N1 94.34(19)
N5 Pd1 N1 173.90(16)
C36 Pd1 O6 173.38(17)
N5 Pd1 O6 97.18(15)
N1 Pd1 O6 87.72(15)
C36 Pd1 Pd2 91.04(13)
N5 Pd1 Pd2 105.32(11)
N1 Pd1 Pd2 78.79(11)
O6 Pd1 Pd2 83.18(9)
C23 Pd2 N3 81.72(19)
C23 Pd2 N2 94.05(19)
N3 Pd2 N2 175.70(18)
C23 Pd2 O1 170.98(16)
N3 Pd2 O1 94.65(16)
N2 Pd2 O1 89.65(15)
C23 Pd2 Pd1 87.76(13)
N3 Pd2 Pd1 100.25(12)
N2 Pd2 Pd1 80.31(11)
O1 Pd2 Pd1 84.76(9)
O5 S2 O4 117.4(2)
O5 S2 N2 109.7(2)
O4 S2 N2 110.1(2)
O5 S2 C8 110.5(3)
O4 S2 C8 111.7(2)
N2 S2 C8 95.1(2)
O2 S1 O3 117.2(2)
O2 S1 N1 110.3(2)
O3 S1 N1 109.8(2)
O2 S1 C2 110.2(2)
O3 S1 C2 111.8(2)
N1 S1 C2 95.5(2)
C1 O1 Pd2 120.4(3)
C10 O6 Pd1 120.9(3)
C1 N1 S1 112.1(4)
C1 N1 Pd1 131.2(3)
S1 N1 Pd1 116.6(2)
C34 N5 C6X 119.3(4)
C34 N5 Pd1 114.8(4)
C6X N5 Pd1 125.9(3)
C21 N3 C4H2 119.0(4)
C21 N3 Pd2 114.6(4)
C4H2 N3 Pd2 126.3(4)
N5 C6X C28 111.0(4)
N5 C6X H6X1 109.4
C28 C6X H6X1 109.4
N5 C6X H6X2 109.4
C28 C6X H6X2 109.4
H6X1 C6X H6X2 108.0
N3 C4H2 C15 111.3(4)
N3 C4H2 H4H1 109.4
C15 C4H2 H4H1 109.4
N3 C4H2 H4H2 109.4
C15 C4H2 H4H2 109.4
H4H1 C4H2 H4H2 108.0
C10 N2 S2 112.4(3)
C10 N2 Pd2 129.1(3)
S2 N2 Pd2 117.9(2)
C36 C37 C38 119.1(5)
C36 C37 H37 120.5
C38 C37 H37 120.5
N5 C34 C35 116.2(5)
N5 C34 H34 121.9
C35 C34 H34 121.9
C4 C3 C2 120.3(5)
C4 C3 C1 127.6(5)
C2 C3 C1 112.0(5)
C17 C18 C19 119.4(5)
C17 C18 H18 120.3
C19 C18 H18 120.3
C12 C13 C14 120.8(5)
C12 C13 H13 119.6
C14 C13 H13 119.6
C8 C14 C13 116.7(5)
C8 C14 H14 121.6
C13 C14 H14 121.6
C7 C6 C5 121.1(5)
C7 C6 H6 119.5
C5 C6 H6 119.5
C40 C39 C38 119.0(5)
C40 C39 H39 120.5
C38 C39 H39 120.5
C20 C19 C18 120.5(5)
C20 C19 H19 119.7
C18 C19 H19 119.7
C15 C16 C17 121.1(5)
C15 C16 H16 119.4
C17 C16 H16 119.4
C9 C11 C12 118.6(5)
C9 C11 H11 120.7
C12 C11 H11 120.7
C26 C25 C24 122.7(5)
C26 C25 Br1 118.7(4)
C24 C25 Br1 118.6(4)
C19 C20 C15 120.4(5)
C19 C20 H20 119.8
C15 C20 H20 119.8
C18 C17 C16 119.9(6)
C18 C17 H17 120.1
C16 C17 H17 120.1
C31 C30 C29 119.7(5)
C31 C30 H30 120.1
C29 C30 H30 120.1
C31 C32 C33 119.5(6)
C31 C32 H32 120.2
C33 C32 H32 120.2
C28 C29 C30 120.6(5)
C28 C29 H29 119.7
C30 C29 H29 119.7
C30 C31 C32 120.5(5)
C30 C31 H31 119.8
C32 C31 H31 119.8
O1 C1 N1 124.6(5)
O1 C1 C3 122.8(4)
N1 C1 C3 112.6(4)
C11 C9 C8 119.1(5)
C11 C9 C10 128.6(5)
C8 C9 C10 112.1(5)
C39 C40 C35 119.3(5)
C39 C40 H40 120.4
C35 C40 H40 120.4
O6 C10 N2 125.7(4)
O6 C10 C9 122.0(5)
N2 C10 C9 112.3(4)
C40 C35 C36 121.7(5)
C40 C35 C34 122.9(5)
C36 C35 C34 115.3(5)
C7 C2 C3 122.7(5)
C7 C2 S1 129.6(4)
C3 C2 S1 107.7(4)
C6 C5 C4 121.3(5)
C6 C5 H5 119.3
C4 C5 H5 119.3
C39 C38 C37 122.5(5)
C39 C38 Br2 119.0(4)
C37 C38 Br2 118.5(4)
C3 C4 C5 117.7(5)
C3 C4 H4 121.1
C5 C4 H4 121.1
C28 C33 C32 119.9(5)
C28 C33 H33 120.0
C32 C33 H33 120.0
N3 C21 C22 115.9(5)
N3 C21 H21A 122.0
C22 C21 H21A 122.0
C24 C23 C22 118.2(5)
C24 C23 Pd2 129.3(4)
C22 C23 Pd2 111.7(4)
C27 C22 C23 121.3(5)
C27 C22 C21 123.5(5)
C23 C22 C21 115.2(5)
C2 C7 C6 116.9(5)
C2 C7 H7 121.6
C6 C7 H7 121.6
C37 C36 C35 118.4(5)
C37 C36 Pd1 129.1(4)
C35 C36 Pd1 112.1(4)
C25 C24 C23 119.2(5)
C25 C24 H24 120.4
C23 C24 H24 120.4
C13 C12 C11 121.3(5)
C13 C12 H12 119.3
C11 C12 H12 119.3
C26 C27 C22 120.2(5)
C26 C27 H27 119.9
C22 C27 H27 119.9
C9 C8 C14 123.3(5)
C9 C8 S2 108.0(4)
C14 C8 S2 128.6(4)
C25 C26 C27 118.5(5)
C25 C26 H26 120.8
C27 C26 H26 120.8
C29 C28 C33 119.7(5)
C29 C28 C6X 120.7(5)
C33 C28 C6X 119.5(5)
C16 C15 C20 118.6(5)
C16 C15 C4H2 121.4(5)
C20 C15 C4H2 120.0(5)
C60 C61 C56 118.8(5)
C60 C61 H61 120.6
C56 C61 H61 120.6

loop_
_geom_bond_atom_site_label_1
_geom_bond_atom_site_label_2
_geom_bond_distance
Pd4 C57 1.975(5)
Pd4 N9 2.005(4)
Pd4 N8 2.022(4)
Pd4 O7 2.150(4)
Pd4 Pd3 2.9119(5)
Pd3 C77 1.968(5)
Pd3 N10 2.029(4)
Pd3 N7 2.061(4)
Pd3 O12 2.168(3)
Br3 C59 1.888(6)
Br4 C79 1.889(5)
S4 O10 1.435(4)
S4 O11 1.439(4)
S4 N8 1.675(4)
S4 C48 1.762(5)
S3 O9 1.439(4)
S3 O8 1.442(4)
S3 N7 1.655(4)
S3 C42 1.755(5)
O12 C50 1.236(6)
O7 C41 1.240(6)
N10 C75 1.284(7)
N10 C11X 1.456(6)
N7 C41 1.356(6)
N8 C50 1.353(6)
C11X C69 1.508(7)
C11X H11A 0.9900
C11X H11B 0.9900
N9 C55 1.288(7)
N9 C62 1.464(7)
C56 C61 1.403(7)
C56 C57 1.414(7)
C56 C55 1.454(7)
C79 C78 1.384(7)
C79 C80 1.403(8)
C44 C43 1.376(7)
C44 C45 1.387(8)
C44 H44 0.9500
C55 H55A 0.9500
C66 C65 1.362(12)
C66 C67 1.367(13)
C66 H66 0.9500
C80 C81 1.377(8)
C80 H80 0.9500
C51 C49 1.383(7)
C51 C52 1.384(8)
C51 H51 0.9500
C73 C72 1.383(8)
C73 C74 1.386(8)
C73 H73 0.9500
C72 C71 1.401(8)
C72 H72 0.9500
C65 C64 1.374(8)
C65 H65 0.9500
C46 C47 1.388(7)
C46 C45 1.410(8)
C46 H46 0.9500
C71 C70 1.389(8)
C71 H71 0.9500
C70 C69 1.401(8)
C70 H70 0.9500
C42 C47 1.371(7)
C42 C43 1.384(7)
C53 C54 1.386(8)
C53 C52 1.398(9)
C53 H53 0.9500
C67 C68 1.401(11)
C67 H67 0.9500
C74 C69 1.388(7)
C74 H74 0.9500
C52 H52 0.9500
C43 C41 1.495(7)
C47 H47 0.9500
C63 C68 1.385(8)
C63 C64 1.387(9)
C63 C62 1.513(7)
C62 H62A 0.9900
C62 H62B 0.9900
C54 C48 1.395(7)
C54 H54 0.9500
C78 C77 1.402(7)
C78 H78 0.9500
C49 C48 1.379(7)
C49 C50 1.499(7)
C64 H64 0.9500
C45 H45 0.9500
C68 H68 0.9500
C58 C57 1.377(7)
C58 C59 1.411(7)
C58 H58 0.9500
C81 C76 1.398(7)
C81 H81 0.9500
C75 C76 1.444(8)
C75 H75 0.9500
C76 C77 1.409(7)
C60 C61 1.382(8)
C60 C59 1.394(8)
C60 H60 0.9500
Pd1 C36 1.972(5)
Pd1 N5 2.045(4)
Pd1 N1 2.057(4)
Pd1 O6 2.178(4)
Pd1 Pd2 2.9076(5)
Pd2 C23 1.969(5)
Pd2 N3 2.016(4)
Pd2 N2 2.033(4)
Pd2 O1 2.169(4)
Br2 C38 1.901(6)
Br1 C25 1.891(5)
S2 O5 1.426(4)
S2 O4 1.434(4)
S2 N2 1.661(4)
S2 C8 1.766(5)
S1 O2 1.439(4)
S1 O3 1.443(4)
S1 N1 1.654(4)
S1 C2 1.759(5)
O1 C1 1.258(6)
O6 C10 1.250(6)
N1 C1 1.355(6)
N5 C34 1.271(6)
N5 C6X 1.486(6)
N3 C21 1.293(7)
N3 C4H2 1.467(7)
C6X C28 1.515(7)
C6X H6X1 0.9900
C6X H6X2 0.9900
C4H2 C15 1.517(7)
C4H2 H4H1 0.9900
C4H2 H4H2 0.9900
N2 C10 1.349(6)
C37 C36 1.388(7)
C37 C38 1.393(7)
C37 H37 0.9500
C34 C35 1.446(8)
C34 H34 0.9500
C3 C4 1.380(7)
C3 C2 1.391(7)
C3 C1 1.484(7)
C18 C17 1.382(8)
C18 C19 1.394(8)
C18 H18 0.9500
C13 C12 1.378(9)
C13 C14 1.394(9)
C13 H13 0.9500
C14 C8 1.385(7)
C14 H14 0.9500
C6 C7 1.389(8)
C6 C5 1.391(8)
C6 H6 0.9500
C39 C40 1.383(9)
C39 C38 1.388(8)
C39 H39 0.9500
C19 C20 1.377(7)
C19 H19 0.9500
C16 C15 1.383(8)
C16 C17 1.389(8)
C16 H16 0.9500
C11 C9 1.382(8)
C11 C12 1.394(8)
C11 H11 0.9500
C25 C26 1.380(7)
C25 C24 1.398(7)
C20 C15 1.400(8)
C20 H20 0.9500
C17 H17 0.9500
C30 C31 1.374(8)
C30 C29 1.397(8)
C30 H30 0.9500
C32 C31 1.390(8)
C32 C33 1.403(8)
C32 H32 0.9500
C29 C28 1.379(7)
C29 H29 0.9500
C31 H31 0.9500
C9 C8 1.381(7)
C9 C10 1.498(7)
C40 C35 1.395(8)
C40 H40 0.9500
C35 C36 1.411(7)
C2 C7 1.381(7)
C5 C4 1.396(8)
C5 H5 0.9500
C4 H4 0.9500
C33 C28 1.388(8)
C33 H33 0.9500
C21 C22 1.439(8)
C21 H21A 0.9500
C23 C24 1.398(7)
C23 C22 1.413(7)
C22 C27 1.393(7)
C7 H7 0.9500
C24 H24 0.9500
C12 H12 0.9500
C27 C26 1.389(8)
C27 H27 0.9500
C26 H26 0.9500
C61 H61 0.9500

loop_
_geom_torsion_atom_site_label_1
_geom_torsion_atom_site_label_2
_geom_torsion_atom_site_label_3
_geom_torsion_atom_site_label_4
_geom_torsion
O9 S3 N7 C41 -118.3(4)
O8 S3 N7 C41 111.5(4)
C42 S3 N7 C41 -2.0(4)
O9 S3 N7 Pd3 51.1(3)
O8 S3 N7 Pd3 -79.0(3)
C42 S3 N7 Pd3 167.4(3)
O10 S4 N8 C50 -112.2(4)
O11 S4 N8 C50 118.5(4)
C48 S4 N8 C50 3.1(4)
O10 S4 N8 Pd4 61.9(3)
O11 S4 N8 Pd4 -67.4(3)
C48 S4 N8 Pd4 177.2(3)
C75 N10 C11X C69 -112.9(5)
Pd3 N10 C11X C69 70.9(5)
C62 N9 C55 C56 176.2(4)
Pd4 N9 C55 C56 -4.7(6)
C61 C56 C55 N9 177.4(5)
C57 C56 C55 N9 -0.8(7)
C78 C79 C80 C81 0.3(8)
Br4 C79 C80 C81 179.7(4)
C74 C73 C72 C71 0.9(9)
C67 C66 C65 C64 2.5(11)
C73 C72 C71 C70 -1.0(8)
C72 C71 C70 C69 0.1(8)
O9 S3 C42 C47 -66.9(5)
O8 S3 C42 C47 64.2(5)
N7 S3 C42 C47 178.7(5)
O9 S3 C42 C43 116.2(4)
O8 S3 C42 C43 -112.8(4)
N7 S3 C42 C43 1.7(4)
C65 C66 C67 C68 -1.9(12)
C72 C73 C74 C69 0.2(9)
C49 C51 C52 C53 1.2(9)
C54 C53 C52 C51 -1.2(9)
C73 C74 C69 C70 -1.1(8)
C73 C74 C69 C11X 176.8(5)
C71 C70 C69 C74 1.0(8)
C71 C70 C69 C11X -177.1(5)
N10 C11X C69 C74 15.6(7)
N10 C11X C69 C70 -166.4(4)
C45 C44 C43 C42 1.0(8)
C45 C44 C43 C41 179.5(5)
C47 C42 C43 C44 0.5(8)
S3 C42 C43 C44 177.7(4)
C47 C42 C43 C41 -178.2(5)
S3 C42 C43 C41 -1.0(5)
C43 C42 C47 C46 -0.3(8)
S3 C42 C47 C46 -176.8(4)
C45 C46 C47 C42 -1.4(8)
C55 N9 C62 C63 -104.6(5)
Pd4 N9 C62 C63 76.4(5)
C68 C63 C62 N9 -145.5(6)
C64 C63 C62 N9 37.8(7)
C52 C53 C54 C48 1.5(9)
C80 C79 C78 C77 1.9(8)
Br4 C79 C78 C77 -177.5(4)
C52 C51 C49 C48 -1.6(8)
C52 C51 C49 C50 179.0(5)
C66 C65 C64 C63 -0.9(10)
C68 C63 C64 C65 -1.4(9)
C62 C63 C64 C65 175.3(6)
Pd3 O12 C50 N8 8.0(7)
Pd3 O12 C50 C49 -171.1(3)
S4 N8 C50 O12 175.9(4)
Pd4 N8 C50 O12 2.6(8)
S4 N8 C50 C49 -5.0(5)
Pd4 N8 C50 C49 -178.3(3)
C48 C49 C50 O12 -176.0(5)
C51 C49 C50 O12 3.4(8)
C48 C49 C50 N8 4.8(6)
C51 C49 C50 N8 -175.7(5)
C43 C44 C45 C46 -2.7(9)
C47 C46 C45 C44 2.9(9)
C64 C63 C68 C67 2.0(10)
C62 C63 C68 C67 -174.8(6)
C66 C67 C68 C63 -0.4(12)
C51 C49 C48 C54 2.1(8)
C50 C49 C48 C54 -178.5(5)
C51 C49 C48 S4 178.2(4)
C50 C49 C48 S4 -2.4(6)
C53 C54 C48 C49 -2.0(8)
C53 C54 C48 S4 -177.2(4)
O10 S4 C48 C49 113.2(4)
O11 S4 C48 C49 -114.3(4)
N8 S4 C48 C49 -0.3(4)
O10 S4 C48 C54 -71.0(6)
O11 S4 C48 C54 61.5(6)
N8 S4 C48 C54 175.6(5)
C79 C80 C81 C76 -0.9(8)
C11X N10 C75 C76 179.0(4)
Pd3 N10 C75 C76 -4.5(6)
C80 C81 C76 C77 -0.7(8)
C80 C81 C76 C75 -176.4(5)
N10 C75 C76 C81 174.8(5)
N10 C75 C76 C77 -1.3(7)
C59 C58 C57 C56 -1.8(7)
C59 C58 C57 Pd4 171.0(4)
C61 C56 C57 C58 1.5(7)
C55 C56 C57 C58 179.7(4)
C61 C56 C57 Pd4 -172.4(4)
C55 C56 C57 Pd4 5.7(5)
C61 C60 C59 C58 1.0(8)
C61 C60 C59 Br3 -179.6(4)
C57 C58 C59 C60 0.6(8)
C57 C58 C59 Br3 -178.8(4)
Pd4 O7 C41 N7 3.4(7)
Pd4 O7 C41 C43 -175.6(3)
S3 N7 C41 O7 -177.4(4)
Pd3 N7 C41 O7 14.0(7)
S3 N7 C41 C43 1.7(5)
Pd3 N7 C41 C43 -166.9(3)
C44 C43 C41 O7 0.2(8)
C42 C43 C41 O7 178.8(4)
C44 C43 C41 N7 -178.9(5)
C42 C43 C41 N7 -0.3(6)
C79 C78 C77 C76 -3.4(7)
C79 C78 C77 Pd3 167.5(4)
C81 C76 C77 C78 2.8(7)
C75 C76 C77 C78 178.9(4)
C81 C76 C77 Pd3 -169.6(4)
C75 C76 C77 Pd3 6.5(5)
O2 S1 N1 C1 111.0(4)
O3 S1 N1 C1 -118.4(4)
C2 S1 N1 C1 -3.0(4)
O2 S1 N1 Pd1 -72.6(3)
O3 S1 N1 Pd1 58.0(3)
C2 S1 N1 Pd1 173.5(2)
C34 N5 C6X C28 -91.1(5)
Pd1 N5 C6X C28 87.4(5)
C21 N3 C4H2 C15 -101.4(5)
Pd2 N3 C4H2 C15 80.8(5)
O5 S2 N2 C10 111.4(4)
O4 S2 N2 C10 -117.8(4)
C8 S2 N2 C10 -2.5(4)
O5 S2 N2 Pd2 -76.8(3)
O4 S2 N2 Pd2 54.0(3)
C8 S2 N2 Pd2 169.3(3)
C6X N5 C34 C35 177.0(4)
Pd1 N5 C34 C35 -1.7(6)
C12 C13 C14 C8 1.7(9)
C17 C18 C19 C20 1.5(9)
C18 C19 C20 C15 -0.3(8)
C19 C18 C17 C16 -1.2(9)
C15 C16 C17 C18 -0.3(9)
C31 C30 C29 C28 1.2(9)
C29 C30 C31 C32 -1.3(10)
C33 C32 C31 C30 1.6(11)
Pd2 O1 C1 N1 -5.0(6)
Pd2 O1 C1 C3 174.5(3)
S1 N1 C1 O1 -177.9(4)
Pd1 N1 C1 O1 6.3(7)
S1 N1 C1 C3 2.5(5)
Pd1 N1 C1 C3 -173.3(3)
C4 C3 C1 O1 -1.4(8)
C2 C3 C1 O1 179.8(4)
C4 C3 C1 N1 178.2(5)
C2 C3 C1 N1 -0.6(6)
C12 C11 C9 C8 -1.7(9)
C12 C11 C9 C10 -177.9(5)
C38 C39 C40 C35 -1.6(10)
Pd1 O6 C10 N2 -8.6(7)
Pd1 O6 C10 C9 173.3(3)
S2 N2 C10 O6 -176.9(4)
Pd2 N2 C10 O6 12.4(8)
S2 N2 C10 C9 1.3(5)
Pd2 N2 C10 C9 -169.3(3)
C11 C9 C10 O6 -4.2(9)
C8 C9 C10 O6 179.4(5)
C11 C9 C10 N2 177.5(5)
C8 C9 C10 N2 1.0(6)
C39 C40 C35 C36 0.2(9)
C39 C40 C35 C34 -178.0(6)
N5 C34 C35 C40 174.9(5)
N5 C34 C35 C36 -3.4(7)
C4 C3 C2 C7 -0.4(8)
C1 C3 C2 C7 178.5(4)
C4 C3 C2 S1 179.6(4)
C1 C3 C2 S1 -1.5(5)
O2 S1 C2 C7 68.6(5)
O3 S1 C2 C7 -63.6(5)
N1 S1 C2 C7 -177.5(5)
O2 S1 C2 C3 -111.5(4)
O3 S1 C2 C3 116.4(4)
N1 S1 C2 C3 2.5(4)
C7 C6 C5 C4 -0.2(9)
C40 C39 C38 C37 1.0(9)
C40 C39 C38 Br2 178.6(5)
C36 C37 C38 C39 1.1(8)
C36 C37 C38 Br2 -176.5(4)
C2 C3 C4 C5 0.0(8)
C1 C3 C4 C5 -178.7(5)
C6 C5 C4 C3 0.3(8)
C31 C32 C33 C28 -1.7(11)
C4H2 N3 C21 C22 176.9(4)
Pd2 N3 C21 C22 -5.0(6)
C24 C23 C22 C27 2.2(7)
Pd2 C23 C22 C27 -168.6(4)
C24 C23 C22 C21 178.9(5)
Pd2 C23 C22 C21 8.1(6)
N3 C21 C22 C27 174.5(5)
N3 C21 C22 C23 -2.1(7)
C3 C2 C7 C6 0.5(8)
S1 C2 C7 C6 -179.5(4)
C5 C6 C7 C2 -0.2(8)
C38 C37 C36 C35 -2.5(7)
C38 C37 C36 Pd1 169.6(4)
C40 C35 C36 C37 1.9(8)
C34 C35 C36 C37 -179.7(5)
C40 C35 C36 Pd1 -171.5(4)
C34 C35 C36 Pd1 6.9(6)
C26 C25 C24 C23 2.6(7)
Br1 C25 C24 C23 -175.2(4)
C22 C23 C24 C25 -3.0(7)
Pd2 C23 C24 C25 166.0(4)
C14 C13 C12 C11 -0.5(10)
C9 C11 C12 C13 0.5(10)
C23 C22 C27 C26 -0.9(8)
C21 C22 C27 C26 -177.3(5)
C11 C9 C8 C14 3.1(9)
C10 C9 C8 C14 179.9(5)
C11 C9 C8 S2 -179.5(4)
C10 C9 C8 S2 -2.7(6)
C13 C14 C8 C9 -3.0(9)
C13 C14 C8 S2 -179.9(4)
O5 S2 C8 C9 -110.3(4)
O4 S2 C8 C9 117.0(4)
N2 S2 C8 C9 3.0(4)
O5 S2 C8 C14 67.0(6)
O4 S2 C8 C14 -65.7(6)
N2 S2 C8 C14 -179.8(5)
C24 C25 C26 C27 -1.2(8)
Br1 C25 C26 C27 176.6(4)
C22 C27 C26 C25 0.3(8)
C30 C29 C28 C33 -1.3(9)
C30 C29 C28 C6X -177.8(5)
C32 C33 C28 C29 1.5(10)
C32 C33 C28 C6X 178.1(6)
N5 C6X C28 C29 98.0(6)
N5 C6X C28 C33 -78.5(6)
C17 C16 C15 C20 1.5(8)
C17 C16 C15 C4H2 -177.0(5)
C19 C20 C15 C16 -1.2(8)
C19 C20 C15 C4H2 177.3(5)
N3 C4H2 C15 C16 -118.4(6)
N3 C4H2 C15 C20 63.1(6)
C59 C60 C61 C56 -1.3(8)
C57 C56 C61 C60 0.1(8)
C55 C56 C61 C60 -177.9(5)
